data_4329610
loop_
_publ_author_name
'Mukesh Kumar'
'Natalie A. Dixon'
'Anna C. Merkle'
'Matthias Zeller'
'Nicolai Lehnert'
'Elizabeth T. Papish'

_publ_contact_author_address
;Dr. Elizabeth T. Papish
Assistant Professor and Graduate Advisor
Department of Chemistry
Drexel University
410 Stratton Hall
3141 Chestnut St.
Philadelphia, PA 19104
;
_publ_contact_author_email ep322@drexel.edu
_publ_contact_author_name 'Elizabeth Papish'
_publ_contact_author_phone 215-895-2666
_publ_section_title
;
 Hydrotris(triazolyl)borate Complexes as Functional Models for Cu Nitrite
 Reductase: The Electronic Influence of Distal Nitrogens
;
_journal_name_full 'Inorganic Chemistry'
_journal_page_first 7004
_journal_page_last 7006
_journal_paper_doi 10.1021/ic300160c
_journal_volume 51
_journal_year 2012
_chemical_formula_moiety 'C21 H37 B Cu N10 O2, C7 H8 '
_chemical_formula_sum 'C28 H45 B Cu N10 O2'
_chemical_formula_weight 628.09
_chemical_name_systematic
; 
 ? 
;
_space_group_IT_number 33
_symmetry_cell_setting orthorhombic
_symmetry_space_group_name_Hall 'P 2c -2n'
_symmetry_space_group_name_H-M 'P n a 21'
_atom_sites_solution_hydrogens geom
_atom_sites_solution_primary direct
_atom_sites_solution_secondary difmap
_audit_creation_method SHELXL-97
_cell_angle_alpha 90.00
_cell_angle_beta 90.00
_cell_angle_gamma 90.00
_cell_formula_units_Z 4
_cell_length_a 18.831(3)
_cell_length_b 9.2993(13)
_cell_length_c 18.569(3)
_cell_measurement_reflns_used 4616
_cell_measurement_temperature 100(2)
_cell_measurement_theta_max 29.78
_cell_measurement_theta_min 2.43
_cell_volume 3251.7(9)
_computing_cell_refinement 'Apex2 v2009.7-0'
_computing_data_collection 'Apex2 v2009.7-0 (Bruker, 2009)'
_computing_data_reduction 'Apex2 v2009.7-0'
_computing_molecular_graphics 'SHELXTL 6.14'
_computing_publication_material 'SHELXTL 6.14'
_computing_structure_refinement 'SHELXTL 6.14'
_computing_structure_solution 'SHELXTL 6.14 (Bruker, 2000-2003; Sheldrick, 2008)'
_diffrn_ambient_temperature 100(2)
_diffrn_measured_fraction_theta_full 0.999
_diffrn_measured_fraction_theta_max 0.952
_diffrn_measurement_device_type 'Bruker AXS SMART APEX CCD diffractometer'
_diffrn_measurement_method '\w scans'
_diffrn_radiation_monochromator graphite
_diffrn_radiation_source 'fine-focus sealed tube'
_diffrn_radiation_type MoK\a
_diffrn_radiation_wavelength 0.71073
_diffrn_reflns_av_R_equivalents 0.0383
_diffrn_reflns_av_sigmaI/netI 0.0364
_diffrn_reflns_limit_h_max 27
_diffrn_reflns_limit_h_min -27
_diffrn_reflns_limit_k_max 13
_diffrn_reflns_limit_k_min -13
_diffrn_reflns_limit_l_max 26
_diffrn_reflns_limit_l_min -26
_diffrn_reflns_number 67302
_diffrn_reflns_theta_full 28.00
_diffrn_reflns_theta_max 31.42
_diffrn_reflns_theta_min 2.16
_diffrn_standards_number 0
_exptl_absorpt_coefficient_mu 0.713
_exptl_absorpt_correction_T_max 0.746240
_exptl_absorpt_correction_T_min 0.597746
_exptl_absorpt_correction_type multi-scan
_exptl_absorpt_process_details 'TWINABS (Sheldrick, 2007)'
_exptl_crystal_colour green
_exptl_crystal_density_diffrn 1.283
_exptl_crystal_description block
_exptl_crystal_F_000 1332
_exptl_crystal_size_max 0.54
_exptl_crystal_size_mid 0.52
_exptl_crystal_size_min 0.30
_refine_diff_density_max 2.433
_refine_diff_density_min -0.308
_refine_diff_density_rms 0.091
_refine_ls_abs_structure_details 'Flack H D (1983), Acta Cryst. A39, 876-881'
_refine_ls_abs_structure_Flack 'see _exptl_special_details'
_refine_ls_extinction_method none
_refine_ls_goodness_of_fit_ref 1.059
_refine_ls_hydrogen_treatment constr
_refine_ls_matrix_type full
_refine_ls_number_parameters 395
_refine_ls_number_reflns 10841
_refine_ls_number_restraints 1
_refine_ls_restrained_S_all 1.059
_refine_ls_R_factor_all 0.0505
_refine_ls_R_factor_gt 0.0434
_refine_ls_shift/su_max 0.002
_refine_ls_shift/su_mean 0.000
_refine_ls_structure_factor_coef Fsqd
_refine_ls_weighting_details 'calc w=1/[\s^2^(Fo^2^)+(0.0626P)^2^+1.0633P] where P=(Fo^2^+2Fc^2^)/3'
_refine_ls_weighting_scheme calc
_refine_ls_wR_factor_gt 0.1093
_refine_ls_wR_factor_ref 0.1140
_reflns_number_gt 9798
_reflns_number_total 10841
_reflns_threshold_expression I>2\s(I)
_cod_data_source_file ic300160c_si_002_4.cif
_cod_data_source_block 10mz187_0m
_cod_original_cell_volume 3251.7(8)
_cod_database_code 4329610

loop_
_symmetry_equiv_pos_as_xyz
'x, y, z'
'-x, -y, z+1/2'
'x+1/2, -y+1/2, z'
'-x+1/2, y+1/2, z+1/2'

loop_
_atom_site_label
_atom_site_type_symbol
_atom_site_fract_x
_atom_site_fract_y
_atom_site_fract_z
_atom_site_U_iso_or_equiv
_atom_site_adp_type
_atom_site_occupancy
_atom_site_symmetry_multiplicity
_atom_site_calc_flag
_atom_site_refinement_flags
B1 B 0.43564(10) 0.0887(2) 0.0369(2) 0.0119(3) Uani 1 1 d .
H1 H 0.4366 -0.0188 0.0377 0.014 Uiso 1 1 calc R
C1 C 0.58175(12) -0.0822(2) 0.0311(3) 0.0246(5) Uani 1 1 d .
H1A H 0.6319 -0.1070 0.0242 0.037 Uiso 1 1 calc R
H1B H 0.5537 -0.1205 -0.0090 0.037 Uiso 1 1 calc R
H1C H 0.5648 -0.1239 0.0765 0.037 Uiso 1 1 calc R
C2 C 0.57395(10) 0.0775(2) 0.0338(2) 0.0160(3) Uani 1 1 d .
C3 C 0.59710(10) 0.3004(2) 0.04005(16) 0.0142(3) Uani 1 1 d .
C4 C 0.64002(11) 0.4377(2) 0.04372(15) 0.0166(4) Uani 1 1 d .
C5 C 0.71813(13) 0.3999(3) 0.05974(18) 0.0282(6) Uani 1 1 d .
H5A H 0.7213 0.3523 0.1067 0.042 Uiso 1 1 calc R
H5B H 0.7466 0.4881 0.0604 0.042 Uiso 1 1 calc R
H5C H 0.7362 0.3353 0.0223 0.042 Uiso 1 1 calc R
C6 C 0.63617(16) 0.5143(3) -0.02967(16) 0.0272(6) Uani 1 1 d .
H6A H 0.6565 0.4520 -0.0669 0.041 Uiso 1 1 calc R
H6B H 0.6631 0.6044 -0.0274 0.041 Uiso 1 1 calc R
H6C H 0.5865 0.5353 -0.0414 0.041 Uiso 1 1 calc R
C7 C 0.61163(15) 0.5334(3) 0.10389(16) 0.0253(6) Uani 1 1 d .
H7A H 0.5610 0.5516 0.0961 0.038 Uiso 1 1 calc R
H7B H 0.6375 0.6249 0.1040 0.038 Uiso 1 1 calc R
H7C H 0.6182 0.4852 0.1503 0.038 Uiso 1 1 calc R
C8 C 0.37154(16) -0.0818(3) 0.17106(14) 0.0196(5) Uani 1 1 d .
H8A H 0.4087 -0.1076 0.2057 0.029 Uiso 1 1 calc R
H8B H 0.3815 -0.1281 0.1247 0.029 Uiso 1 1 calc R
H8C H 0.3254 -0.1144 0.1891 0.029 Uiso 1 1 calc R
C9 C 0.37021(13) 0.0779(3) 0.16138(13) 0.0140(4) Uani 1 1 d .
C10 C 0.34944(13) 0.2992(3) 0.17639(13) 0.0155(4) Uani 1 1 d .
C11 C 0.32075(15) 0.4374(3) 0.20904(14) 0.0219(5) Uani 1 1 d .
C12 C 0.38302(18) 0.5253(3) 0.23955(16) 0.0320(6) Uani 1 1 d .
H12A H 0.4073 0.4692 0.2769 0.048 Uiso 1 1 calc R
H12B H 0.3650 0.6149 0.2605 0.048 Uiso 1 1 calc R
H12C H 0.4165 0.5477 0.2008 0.048 Uiso 1 1 calc R
C13 C 0.2695(2) 0.3989(3) 0.27030(18) 0.0387(8) Uani 1 1 d .
H13A H 0.2302 0.3412 0.2512 0.058 Uiso 1 1 calc R
H13B H 0.2507 0.4873 0.2918 0.058 Uiso 1 1 calc R
H13C H 0.2949 0.3435 0.3071 0.058 Uiso 1 1 calc R
C14 C 0.28061(15) 0.5243(3) 0.15175(16) 0.0248(5) Uani 1 1 d .
H14A H 0.3138 0.5549 0.1141 0.037 Uiso 1 1 calc R
H14B H 0.2590 0.6091 0.1742 0.037 Uiso 1 1 calc R
H14C H 0.2434 0.4642 0.1304 0.037 Uiso 1 1 calc R
C15 C 0.35397(15) -0.0909(3) -0.08390(15) 0.0190(5) Uani 1 1 d .
H15A H 0.3179 -0.1332 -0.0523 0.028 Uiso 1 1 calc R
H15B H 0.4009 -0.1276 -0.0705 0.028 Uiso 1 1 calc R
H15C H 0.3437 -0.1169 -0.1340 0.028 Uiso 1 1 calc R
C16 C 0.35299(13) 0.0686(3) -0.07626(14) 0.0150(5) Uani 1 1 d .
C17 C 0.32708(13) 0.2897(3) -0.08882(13) 0.0149(4) Uani 1 1 d .
C18 C 0.29034(14) 0.4238(3) -0.11572(14) 0.0189(4) Uani 1 1 d .
C19 C 0.21981(17) 0.3795(3) -0.15143(19) 0.0373(7) Uani 1 1 d .
H19A H 0.2294 0.3126 -0.1911 0.056 Uiso 1 1 calc R
H19B H 0.1958 0.4651 -0.1702 0.056 Uiso 1 1 calc R
H19C H 0.1893 0.3324 -0.1157 0.056 Uiso 1 1 calc R
C20 C 0.33775(19) 0.4988(4) -0.17146(17) 0.0368(7) Uani 1 1 d .
H20A H 0.3831 0.5249 -0.1491 0.055 Uiso 1 1 calc R
H20B H 0.3140 0.5858 -0.1889 0.055 Uiso 1 1 calc R
H20C H 0.3464 0.4335 -0.2119 0.055 Uiso 1 1 calc R
C21 C 0.27325(15) 0.5271(3) -0.05401(15) 0.0223(5) Uani 1 1 d .
H21A H 0.2476 0.4753 -0.0161 0.033 Uiso 1 1 calc R
H21B H 0.2437 0.6060 -0.0721 0.033 Uiso 1 1 calc R
H21C H 0.3175 0.5662 -0.0343 0.033 Uiso 1 1 calc R
C22 C 0.5335(3) 1.2263(5) 0.2461(3) 0.0698(16) Uani 1 1 d .
H22A H 0.5836 1.2522 0.2396 0.105 Uiso 1 1 calc R
H22B H 0.5130 1.2845 0.2849 0.105 Uiso 1 1 calc R
H22C H 0.5076 1.2443 0.2012 0.105 Uiso 1 1 calc R
C23 C 0.5281(2) 1.0711(5) 0.2652(2) 0.0529(10) Uani 1 1 d .
C24 C 0.56489(19) 0.9694(5) 0.2321(2) 0.0456(9) Uani 1 1 d .
H24 H 0.5970 0.9967 0.1951 0.055 Uiso 1 1 calc R
C25 C 0.5587(3) 0.8261(5) 0.2489(3) 0.0666(13) Uani 1 1 d .
H25 H 0.5842 0.7562 0.2221 0.080 Uiso 1 1 calc R
C26 C 0.5147(2) 0.7835(5) 0.3056(3) 0.0559(11) Uani 1 1 d .
H26 H 0.5107 0.6857 0.3198 0.067 Uiso 1 1 calc R
C27 C 0.4787(3) 0.8871(8) 0.3386(3) 0.0732(16) Uani 1 1 d .
H27 H 0.4488 0.8594 0.3773 0.088 Uiso 1 1 calc R
C28 C 0.48105(19) 1.0324(5) 0.3215(2) 0.0445(8) Uani 1 1 d .
H28 H 0.4529 1.1015 0.3460 0.053 Uiso 1 1 calc R
Cu1 Cu 0.423699(12) 0.41031(2) 0.035387(17) 0.01390(6) Uani 1 1 d .
N1 N 0.51206(8) 0.14761(16) 0.03398(15) 0.0134(3) Uani 1 1 d .
N2 N 0.52629(8) 0.29369(16) 0.03766(15) 0.0135(3) Uani 1 1 d .
N3 N 0.62874(9) 0.16847(18) 0.03745(16) 0.0186(3) Uani 1 1 d .
N4 N 0.39911(11) 0.1460(2) 0.10574(11) 0.0129(4) Uani 1 1 d .
N5 N 0.38615(11) 0.2916(2) 0.11497(11) 0.0141(4) Uani 1 1 d .
N6 N 0.33917(11) 0.1690(2) 0.20685(11) 0.0180(4) Uani 1 1 d .
N7 N 0.39130(11) 0.1417(2) -0.02789(11) 0.0127(4) Uani 1 1 d .
N8 N 0.37486(11) 0.2853(2) -0.03543(12) 0.0142(4) Uani 1 1 d .
N9 N 0.31267(11) 0.1577(2) -0.11589(11) 0.0175(4) Uani 1 1 d .
N10 N 0.45353(12) 0.6642(2) 0.01273(16) 0.0328(6) Uani 1 1 d .
O1 O 0.45411(11) 0.5649(2) -0.03355(12) 0.0297(4) Uani 1 1 d .
O2 O 0.43541(12) 0.6169(2) 0.07384(15) 0.0347(5) Uani 1 1 d .

loop_
_atom_site_aniso_label
_atom_site_aniso_U_11
_atom_site_aniso_U_22
_atom_site_aniso_U_33
_atom_site_aniso_U_23
_atom_site_aniso_U_13
_atom_site_aniso_U_12
B1 0.0136(9) 0.0085(7) 0.0135(8) 0.0001(11) 0.0003(14) -0.0009(7)
C1 0.0179(9) 0.0122(8) 0.0438(15) -0.0009(14) -0.0011(13) 0.0030(7)
C2 0.0133(8) 0.0129(7) 0.0218(8) -0.0013(12) 0.0006(11) 0.0015(6)
C3 0.0135(8) 0.0131(8) 0.0160(9) -0.0007(10) -0.0004(10) -0.0001(6)
C4 0.0107(8) 0.0153(8) 0.0238(13) 0.0024(9) -0.0034(9) -0.0017(6)
C5 0.0115(11) 0.0200(11) 0.0530(17) -0.0005(11) -0.0051(10) -0.0030(9)
C6 0.0292(14) 0.0235(13) 0.0290(13) 0.0048(11) 0.0003(11) -0.0087(11)
C7 0.0267(14) 0.0171(11) 0.0323(14) -0.0059(10) -0.0012(11) -0.0039(10)
C8 0.0296(14) 0.0130(11) 0.0161(11) 0.0005(9) 0.0030(9) 0.0009(9)
C9 0.0152(11) 0.0137(10) 0.0130(10) -0.0010(8) 0.0002(8) -0.0004(8)
C10 0.0145(11) 0.0163(10) 0.0159(10) -0.0027(8) 0.0008(8) 0.0013(8)
C11 0.0273(13) 0.0180(11) 0.0205(12) -0.0042(9) 0.0068(10) 0.0045(9)
C12 0.0411(17) 0.0238(13) 0.0312(14) -0.0128(11) -0.0075(12) 0.0052(12)
C13 0.055(2) 0.0271(14) 0.0340(15) -0.0022(12) 0.0267(14) 0.0075(14)
C14 0.0216(13) 0.0235(13) 0.0292(13) -0.0024(11) 0.0016(10) 0.0052(10)
C15 0.0230(13) 0.0129(11) 0.0211(12) -0.0033(9) -0.0065(10) -0.0006(8)
C16 0.0157(11) 0.0123(10) 0.0170(11) -0.0005(8) 0.0008(8) -0.0021(8)
C17 0.0159(11) 0.0137(10) 0.0153(10) 0.0025(8) 0.0009(8) 0.0000(8)
C18 0.0203(11) 0.0165(10) 0.0201(11) 0.0042(9) -0.0041(9) 0.0036(9)
C19 0.0403(17) 0.0253(13) 0.0463(18) 0.0008(13) -0.0284(14) 0.0054(12)
C20 0.0478(19) 0.0301(15) 0.0324(14) 0.0149(13) 0.0132(13) 0.0140(13)
C21 0.0213(12) 0.0160(11) 0.0296(13) 0.0011(10) 0.0001(10) 0.0043(9)
C22 0.066(3) 0.046(2) 0.098(4) 0.008(2) -0.051(3) -0.013(2)
C23 0.049(2) 0.058(2) 0.052(2) -0.0049(19) -0.0243(18) -0.0008(19)
C24 0.0337(19) 0.062(2) 0.0415(18) -0.0017(17) -0.0114(14) 0.0015(16)
C25 0.082(3) 0.058(3) 0.060(3) -0.015(2) -0.026(2) 0.018(2)
C26 0.056(3) 0.048(2) 0.064(3) 0.0015(19) -0.035(2) -0.0041(19)
C27 0.043(2) 0.131(5) 0.046(2) 0.009(3) -0.0162(19) -0.014(3)
C28 0.0336(18) 0.054(2) 0.046(2) -0.0088(17) -0.0131(14) 0.0018(16)
Cu1 0.01480(10) 0.00917(10) 0.01773(11) -0.00002(15) -0.00010(13) -0.00163(8)
N1 0.0139(7) 0.0100(6) 0.0161(7) -0.0006(10) 0.0006(9) 0.0006(5)
N2 0.0131(7) 0.0096(6) 0.0177(7) 0.0009(10) 0.0034(9) -0.0009(5)
N3 0.0139(7) 0.0137(7) 0.0280(9) 0.0001(12) 0.0010(10) 0.0007(6)
N4 0.0148(9) 0.0087(9) 0.0152(9) -0.0004(7) 0.0013(7) -0.0001(7)
N5 0.0171(10) 0.0090(8) 0.0161(9) -0.0022(7) 0.0016(7) 0.0008(7)
N6 0.0183(10) 0.0192(9) 0.0164(9) -0.0028(8) 0.0039(7) 0.0005(8)
N7 0.0122(9) 0.0116(9) 0.0141(9) -0.0003(7) 0.0006(7) -0.0003(7)
N8 0.0152(9) 0.0120(9) 0.0154(9) 0.0005(7) 0.0009(7) 0.0003(7)
N9 0.0184(10) 0.0148(9) 0.0193(10) -0.0006(8) -0.0046(8) 0.0005(7)
N10 0.0174(11) 0.0129(9) 0.0682(19) 0.0058(10) -0.0035(10) -0.0011(8)
O1 0.0247(10) 0.0272(10) 0.0371(11) 0.0107(9) -0.0066(8) -0.0080(8)
O2 0.0280(11) 0.0218(10) 0.0544(15) -0.0147(10) 0.0070(10) -0.0040(8)

loop_
_atom_type_symbol
_atom_type_description
_atom_type_scat_dispersion_real
_atom_type_scat_dispersion_imag
_atom_type_scat_source
C C 0.0033 0.0016 'International Tables Vol C Tables 4.2.6.8 and 6.1.1.4'
H H 0.0000 0.0000 'International Tables Vol C Tables 4.2.6.8 and 6.1.1.4'
B B 0.0013 0.0007 'International Tables Vol C Tables 4.2.6.8 and 6.1.1.4'
N N 0.0061 0.0033 'International Tables Vol C Tables 4.2.6.8 and 6.1.1.4'
O O 0.0106 0.0060 'International Tables Vol C Tables 4.2.6.8 and 6.1.1.4'
Cu Cu 0.3201 1.2651 'International Tables Vol C Tables 4.2.6.8 and 6.1.1.4'

loop_
_geom_angle_atom_site_label_1
_geom_angle_atom_site_label_2
_geom_angle_atom_site_label_3
_geom_angle
N1 B1 N7 111.3(2)
N1 B1 N4 108.8(2)
N7 B1 N4 107.08(15)
N1 B1 H1 109.8
N7 B1 H1 109.8
N4 B1 H1 109.8
C2 C1 H1A 109.5
C2 C1 H1B 109.5
H1A C1 H1B 109.5
C2 C1 H1C 109.5
H1A C1 H1C 109.5
H1B C1 H1C 109.5
N1 C2 N3 111.40(16)
N1 C2 C1 124.85(17)
N3 C2 C1 123.74(18)
N2 C3 N3 113.14(17)
N2 C3 C4 125.04(17)
N3 C3 C4 121.81(18)
C3 C4 C7 109.8(2)
C3 C4 C6 109.0(2)
C7 C4 C6 111.2(2)
C3 C4 C5 109.03(18)
C7 C4 C5 109.0(2)
C6 C4 C5 108.7(2)
C4 C5 H5A 109.5
C4 C5 H5B 109.5
H5A C5 H5B 109.5
C4 C5 H5C 109.5
H5A C5 H5C 109.5
H5B C5 H5C 109.5
C4 C6 H6A 109.5
C4 C6 H6B 109.5
H6A C6 H6B 109.5
C4 C6 H6C 109.5
H6A C6 H6C 109.5
H6B C6 H6C 109.5
C4 C7 H7A 109.5
C4 C7 H7B 109.5
H7A C7 H7B 109.5
C4 C7 H7C 109.5
H7A C7 H7C 109.5
H7B C7 H7C 109.5
C9 C8 H8A 109.5
C9 C8 H8B 109.5
H8A C8 H8B 109.5
C9 C8 H8C 109.5
H8A C8 H8C 109.5
H8B C8 H8C 109.5
N4 C9 N6 111.7(2)
N4 C9 C8 124.0(2)
N6 C9 C8 124.2(2)
N5 C10 N6 112.6(2)
N5 C10 C11 124.7(2)
N6 C10 C11 122.7(2)
C10 C11 C13 108.8(2)
C10 C11 C14 110.1(2)
C13 C11 C14 109.1(2)
C10 C11 C12 109.0(2)
C13 C11 C12 109.3(3)
C14 C11 C12 110.6(2)
C11 C12 H12A 109.5
C11 C12 H12B 109.5
H12A C12 H12B 109.5
C11 C12 H12C 109.5
H12A C12 H12C 109.5
H12B C12 H12C 109.5
C11 C13 H13A 109.5
C11 C13 H13B 109.5
H13A C13 H13B 109.5
C11 C13 H13C 109.5
H13A C13 H13C 109.5
H13B C13 H13C 109.5
C11 C14 H14A 109.5
C11 C14 H14B 109.5
H14A C14 H14B 109.5
C11 C14 H14C 109.5
H14A C14 H14C 109.5
H14B C14 H14C 109.5
C16 C15 H15A 109.5
C16 C15 H15B 109.5
H15A C15 H15B 109.5
C16 C15 H15C 109.5
H15A C15 H15C 109.5
H15B C15 H15C 109.5
N7 C16 N9 111.0(2)
N7 C16 C15 124.3(2)
N9 C16 C15 124.7(2)
N8 C17 N9 112.4(2)
N8 C17 C18 125.3(2)
N9 C17 C18 122.3(2)
C17 C18 C21 111.5(2)
C17 C18 C20 109.4(2)
C21 C18 C20 110.0(2)
C17 C18 C19 108.4(2)
C21 C18 C19 108.0(2)
C20 C18 C19 109.4(3)
C18 C19 H19A 109.5
C18 C19 H19B 109.5
H19A C19 H19B 109.5
C18 C19 H19C 109.5
H19A C19 H19C 109.5
H19B C19 H19C 109.5
C18 C20 H20A 109.5
C18 C20 H20B 109.5
H20A C20 H20B 109.5
C18 C20 H20C 109.5
H20A C20 H20C 109.5
H20B C20 H20C 109.5
C18 C21 H21A 109.5
C18 C21 H21B 109.5
H21A C21 H21B 109.5
C18 C21 H21C 109.5
H21A C21 H21C 109.5
H21B C21 H21C 109.5
C23 C22 H22A 109.5
C23 C22 H22B 109.5
H22A C22 H22B 109.5
C23 C22 H22C 109.5
H22A C22 H22C 109.5
H22B C22 H22C 109.5
C24 C23 C28 119.2(4)
C24 C23 C22 123.1(5)
C28 C23 C22 117.6(5)
C23 C24 C25 122.9(5)
C23 C24 H24 118.5
C25 C24 H24 118.5
C24 C25 C26 119.8(4)
C24 C25 H25 120.1
C26 C25 H25 120.1
C27 C26 C25 116.4(5)
C27 C26 H26 121.8
C25 C26 H26 121.8
C26 C27 C28 125.8(5)
C26 C27 H27 117.1
C28 C27 H27 117.1
C27 C28 C23 115.8(4)
C27 C28 H28 122.1
C23 C28 H28 122.1
N5 Cu1 N8 90.14(8)
N5 Cu1 O1 168.21(9)
N8 Cu1 O1 97.43(9)
N5 Cu1 O2 107.45(10)
N8 Cu1 O2 145.72(10)
O1 Cu1 O2 61.53(11)
N5 Cu1 N2 91.40(8)
N8 Cu1 N2 97.48(8)
O1 Cu1 N2 96.53(8)
O2 Cu1 N2 110.87(8)
N5 Cu1 N10 138.16(9)
N8 Cu1 N10 123.70(9)
O1 Cu1 N10 30.68(10)
O2 Cu1 N10 30.84(10)
N2 Cu1 N10 105.87(7)
C2 N1 N2 108.04(15)
C2 N1 B1 129.93(15)
N2 N1 B1 121.81(14)
C3 N2 N1 103.91(14)
C3 N2 Cu1 148.02(13)
N1 N2 Cu1 108.06(11)
C2 N3 C3 103.51(16)
C9 N4 N5 107.3(2)
C9 N4 B1 131.42(19)
N5 N4 B1 121.10(18)
C10 N5 N4 104.3(2)
C10 N5 Cu1 142.65(18)
N4 N5 Cu1 112.97(15)
C9 N6 C10 104.0(2)
C16 N7 N8 107.6(2)
C16 N7 B1 130.7(2)
N8 N7 B1 120.62(19)
C17 N8 N7 104.8(2)
C17 N8 Cu1 141.71(18)
N7 N8 Cu1 113.38(15)
C16 N9 C17 104.0(2)
O1 N10 O2 111.0(2)
O1 N10 Cu1 54.31(12)
O2 N10 Cu1 56.72(12)
N10 O1 Cu1 95.01(18)
N10 O2 Cu1 92.44(16)

loop_
_geom_bond_atom_site_label_1
_geom_bond_atom_site_label_2
_geom_bond_distance
B1 N1 1.541(2)
B1 N7 1.545(4)
B1 N4 1.546(4)
B1 H1 1.0000
C1 C2 1.493(3)
C1 H1A 0.9800
C1 H1B 0.9800
C1 H1C 0.9800
C2 N1 1.335(2)
C2 N3 1.336(3)
C3 N2 1.335(3)
C3 N3 1.365(2)
C3 C4 1.513(3)
C4 C7 1.525(4)
C4 C6 1.540(4)
C4 C5 1.541(3)
C5 H5A 0.9800
C5 H5B 0.9800
C5 H5C 0.9800
C6 H6A 0.9800
C6 H6B 0.9800
C6 H6C 0.9800
C7 H7A 0.9800
C7 H7B 0.9800
C7 H7C 0.9800
C8 C9 1.497(3)
C8 H8A 0.9800
C8 H8B 0.9800
C8 H8C 0.9800
C9 N4 1.328(3)
C9 N6 1.331(3)
C10 N5 1.336(3)
C10 N6 1.350(3)
C10 C11 1.521(3)
C11 C13 1.534(4)
C11 C14 1.535(4)
C11 C12 1.537(4)
C12 H12A 0.9800
C12 H12B 0.9800
C12 H12C 0.9800
C13 H13A 0.9800
C13 H13B 0.9800
C13 H13C 0.9800
C14 H14A 0.9800
C14 H14B 0.9800
C14 H14C 0.9800
C15 C16 1.490(3)
C15 H15A 0.9800
C15 H15B 0.9800
C15 H15C 0.9800
C16 N7 1.338(3)
C16 N9 1.343(3)
C17 N8 1.339(3)
C17 N9 1.354(3)
C17 C18 1.511(3)
C18 C21 1.529(4)
C18 C20 1.534(4)
C18 C19 1.541(4)
C19 H19A 0.9800
C19 H19B 0.9800
C19 H19C 0.9800
C20 H20A 0.9800
C20 H20B 0.9800
C20 H20C 0.9800
C21 H21A 0.9800
C21 H21B 0.9800
C21 H21C 0.9800
C22 C23 1.490(6)
C22 H22A 0.9800
C22 H22B 0.9800
C22 H22C 0.9800
C23 C24 1.323(6)
C23 C28 1.418(6)
C24 C25 1.374(7)
C24 H24 0.9500
C25 C26 1.397(8)
C25 H25 0.9500
C26 C27 1.327(7)
C26 H26 0.9500
C27 C28 1.388(8)
C27 H27 0.9500
C28 H28 0.9500
Cu1 N5 1.975(2)
Cu1 N8 1.982(2)
Cu1 O1 2.008(2)
Cu1 O2 2.061(2)
Cu1 N2 2.2159(16)
Cu1 N10 2.463(2)
N1 N2 1.386(2)
N4 N5 1.387(3)
N7 N8 1.378(3)
N10 O1 1.262(3)
N10 O2 1.264(4)

loop_
_geom_torsion_atom_site_label_1
_geom_torsion_atom_site_label_2
_geom_torsion_atom_site_label_3
_geom_torsion_atom_site_label_4
_geom_torsion
N2 C3 C4 C7 50.3(4)
N3 C3 C4 C7 -131.0(3)
N2 C3 C4 C6 -71.8(4)
N3 C3 C4 C6 106.9(3)
N2 C3 C4 C5 169.6(3)
N3 C3 C4 C5 -11.7(4)
N5 C10 C11 C13 168.7(3)
N6 C10 C11 C13 -10.3(4)
N5 C10 C11 C14 49.2(3)
N6 C10 C11 C14 -129.8(2)
N5 C10 C11 C12 -72.3(3)
N6 C10 C11 C12 108.7(3)
N8 C17 C18 C21 -37.1(3)
N9 C17 C18 C21 140.8(2)
N8 C17 C18 C20 84.9(3)
N9 C17 C18 C20 -97.3(3)
N8 C17 C18 C19 -155.9(3)
N9 C17 C18 C19 22.0(3)
C28 C23 C24 C25 1.3(6)
C22 C23 C24 C25 -178.7(4)
C23 C24 C25 C26 -3.4(6)
C24 C25 C26 C27 2.5(6)
C25 C26 C27 C28 0.2(6)
C26 C27 C28 C23 -2.1(6)
C24 C23 C28 C27 1.4(5)
C22 C23 C28 C27 -178.7(4)
N3 C2 N1 N2 0.3(5)
C1 C2 N1 N2 179.3(4)
N3 C2 N1 B1 -174.3(3)
C1 C2 N1 B1 4.7(7)
N7 B1 N1 C2 -123.2(4)
N4 B1 N1 C2 119.0(4)
N7 B1 N1 N2 62.9(3)
N4 B1 N1 N2 -54.9(3)
N3 C3 N2 N1 0.6(3)
C4 C3 N2 N1 179.4(3)
N3 C3 N2 Cu1 -178.0(3)
C4 C3 N2 Cu1 0.8(6)
C2 N1 N2 C3 -0.5(4)
B1 N1 N2 C3 174.6(3)
C2 N1 N2 Cu1 178.7(3)
B1 N1 N2 Cu1 -6.2(3)
N5 Cu1 N2 C3 -129.7(4)
N8 Cu1 N2 C3 140.0(4)
O1 Cu1 N2 C3 41.6(4)
O2 Cu1 N2 C3 -20.4(4)
N10 Cu1 N2 C3 11.8(4)
N5 Cu1 N2 N1 51.8(2)
N8 Cu1 N2 N1 -38.5(2)
O1 Cu1 N2 N1 -136.91(19)
O2 Cu1 N2 N1 161.11(18)
N10 Cu1 N2 N1 -166.76(18)
N1 C2 N3 C3 0.1(4)
C1 C2 N3 C3 -178.9(5)
N2 C3 N3 C2 -0.4(4)
C4 C3 N3 C2 -179.3(3)
N6 C9 N4 N5 -0.2(3)
C8 C9 N4 N5 179.0(2)
N6 C9 N4 B1 -174.9(2)
C8 C9 N4 B1 4.3(4)
N1 B1 N4 C9 -121.1(3)
N7 B1 N4 C9 118.5(3)
N1 B1 N4 N5 64.8(3)
N7 B1 N4 N5 -55.6(2)
N6 C10 N5 N4 0.8(3)
C11 C10 N5 N4 -178.3(2)
N6 C10 N5 Cu1 178.2(2)
C11 C10 N5 Cu1 -0.9(4)
C9 N4 N5 C10 -0.4(3)
B1 N4 N5 C10 175.0(2)
C9 N4 N5 Cu1 -178.64(16)
B1 N4 N5 Cu1 -3.2(3)
N8 Cu1 N5 C10 -125.8(3)
O1 Cu1 N5 C10 4.3(6)
O2 Cu1 N5 C10 24.3(3)
N2 Cu1 N5 C10 136.7(3)
N10 Cu1 N5 C10 20.7(4)
N8 Cu1 N5 N4 51.42(16)
O1 Cu1 N5 N4 -178.4(4)
O2 Cu1 N5 N4 -158.48(16)
N2 Cu1 N5 N4 -46.07(17)
N10 Cu1 N5 N4 -162.01(14)
N4 C9 N6 C10 0.6(3)
C8 C9 N6 C10 -178.6(2)
N5 C10 N6 C9 -0.9(3)
C11 C10 N6 C9 178.3(2)
N9 C16 N7 N8 0.7(3)
C15 C16 N7 N8 -178.1(2)
N9 C16 N7 B1 169.0(2)
C15 C16 N7 B1 -9.8(4)
N1 B1 N7 C16 126.8(2)
N4 B1 N7 C16 -114.3(3)
N1 B1 N7 N8 -66.2(3)
N4 B1 N7 N8 52.6(2)
N9 C17 N8 N7 -0.4(3)
C18 C17 N8 N7 177.6(2)
N9 C17 N8 Cu1 -176.8(2)
C18 C17 N8 Cu1 1.3(4)
C16 N7 N8 C17 -0.2(3)
B1 N7 N8 C17 -169.8(2)
C16 N7 N8 Cu1 177.36(16)
B1 N7 N8 Cu1 7.7(3)
N5 Cu1 N8 C17 122.0(3)
O1 Cu1 N8 C17 -48.9(3)
O2 Cu1 N8 C17 -0.4(4)
N2 Cu1 N8 C17 -146.5(3)
N10 Cu1 N8 C17 -31.8(3)
N5 Cu1 N8 N7 -54.11(16)
O1 Cu1 N8 N7 134.95(16)
O2 Cu1 N8 N7 -176.53(16)
N2 Cu1 N8 N7 37.31(17)
N10 Cu1 N8 N7 152.10(14)
N7 C16 N9 C17 -0.9(3)
C15 C16 N9 C17 177.8(2)
N8 C17 N9 C16 0.9(3)
C18 C17 N9 C16 -177.2(2)
N5 Cu1 N10 O1 -173.49(15)
N8 Cu1 N10 O1 -34.95(18)
O2 Cu1 N10 O1 179.9(3)
N2 Cu1 N10 O1 75.68(17)
N5 Cu1 N10 O2 6.6(2)
N8 Cu1 N10 O2 145.12(17)
O1 Cu1 N10 O2 -179.9(3)
N2 Cu1 N10 O2 -104.25(18)
O2 N10 O1 Cu1 0.1(2)
N5 Cu1 O1 N10 21.7(5)
N8 Cu1 O1 N10 151.27(15)
O2 Cu1 O1 N10 -0.04(15)
N2 Cu1 O1 N10 -110.27(16)
O1 N10 O2 Cu1 -0.1(2)
N5 Cu1 O2 N10 -175.40(16)
N8 Cu1 O2 N10 -57.6(2)
O1 Cu1 O2 N10 0.04(15)
N2 Cu1 O2 N10 86.13(18)
